data_1514322
loop_
_publ_author_name
'Saines, Paul J.'
'Barton, Phillip T.'
'Jura, Marek'
'Knight, Kevin S.'
'Cheetham, Anthony K.'

_publ_section_title
;
 Cobalt adipate, Co(C6H8O4): antiferromagnetic structure, unusual thermal
 expansion and magnetoelastic coupling
;
_journal_issue 3
_journal_name_full 'Materials Horizons'
_journal_page_first 332
_journal_paper_doi 10.1039/c4mh00009a
_journal_volume 1
_journal_year 2014
_chemical_formula_moiety 'C6 H8 Co O4'
_chemical_formula_sum 'C6 H8 Co O4'
_chemical_formula_weight 203.05
_chemical_name_common 'Co adipate'
_chemical_name_systematic
;
 ?
;
_space_group_crystal_system monoclinic
_space_group_IT_number 13
_space_group_name_Hall '-P 2yc'
_space_group_name_H-M_alt 'P 1 2/c 1'
_symmetry_space_group_name_Hall '-P 2yc'
_symmetry_space_group_name_H-M 'P 1 2/c 1'
_atom_sites_solution_hydrogens geom
_audit_creation_date 2013-12-11
_audit_creation_method
;
Olex2 1.2
(compiled 2013.11.15 svn.r2834 for OlexSys, GUI svn.r4720)
;
_cell_angle_alpha 90
_cell_angle_beta 90.212(5)
_cell_angle_gamma 90
_cell_formula_units_Z 4
_cell_length_a 16.1473(8)
_cell_length_b 4.7928(2)
_cell_length_c 9.2488(5)
_cell_measurement_reflns_used 981
_cell_measurement_temperature 10(2)
_cell_measurement_theta_max 26.8920
_cell_measurement_theta_min 4.4250
_cell_volume 715.77(6)
_computing_cell_refinement
;
CrysAlisPro, Agilent Technologies,
Version 1.171.36.28 (release 01-02-2013 CrysAlis171 .NET)
(compiled Feb  1 2013,16:14:44)
;
_computing_data_collection
;
CrysAlisPro, Agilent Technologies,
Version 1.171.36.28 (release 01-02-2013 CrysAlis171 .NET)
(compiled Feb  1 2013,16:14:44)
;
_computing_data_reduction
;
CrysAlisPro, Agilent Technologies,
Version 1.171.36.28 (release 01-02-2013 CrysAlis171 .NET)
(compiled Feb  1 2013,16:14:44)
;
_computing_molecular_graphics 'Olex2 (Dolomanov et al., 2009)'
_computing_publication_material 'Olex2 (Dolomanov et al., 2009)'
_computing_structure_refinement 'ShelXL (Sheldrick, 2008)'
_computing_structure_solution 'SIR2011 (Burla 2012)'
_diffrn_ambient_temperature 10(2)
_diffrn_detector_area_resol_mean 15.9745
_diffrn_measured_fraction_theta_full 0.988
_diffrn_measured_fraction_theta_max 0.852
_diffrn_measurement_device_type 'Xcalibur, Sapphire3, Gemini'
_diffrn_measurement_method '\w scans'
_diffrn_orient_matrix_UB_11 -0.0189208000
_diffrn_orient_matrix_UB_12 -0.1054421000
_diffrn_orient_matrix_UB_13 0.0421931000
_diffrn_orient_matrix_UB_21 -0.0396312000
_diffrn_orient_matrix_UB_22 0.0473883000
_diffrn_orient_matrix_UB_23 -0.0223759000
_diffrn_orient_matrix_UB_31 0.0012710000
_diffrn_orient_matrix_UB_32 -0.0923083000
_diffrn_orient_matrix_UB_33 -0.0600283000
_diffrn_radiation_monochromator graphite
_diffrn_radiation_type MoK\a
_diffrn_radiation_wavelength 0.71073
_diffrn_reflns_av_R_equivalents 0.0311
_diffrn_reflns_av_unetI/netI 0.0601
_diffrn_reflns_Laue_measured_fraction_full 0.988
_diffrn_reflns_Laue_measured_fraction_max 0.852
_diffrn_reflns_limit_h_max 16
_diffrn_reflns_limit_h_min -21
_diffrn_reflns_limit_k_max 6
_diffrn_reflns_limit_k_min -6
_diffrn_reflns_limit_l_max 9
_diffrn_reflns_limit_l_min -12
_diffrn_reflns_number 2444
_diffrn_reflns_point_group_measured_fraction_full 0.988
_diffrn_reflns_point_group_measured_fraction_max 0.852
_diffrn_reflns_theta_full 26.340
_diffrn_reflns_theta_max 28.876
_diffrn_reflns_theta_min 3.786
_diffrn_source 'Enhance (Mo) X-ray Source'
_exptl_absorpt_coefficient_mu 2.355
_exptl_absorpt_correction_T_max 0.962
_exptl_absorpt_correction_T_min 0.678
_exptl_absorpt_correction_type analytical
_exptl_absorpt_process_details
;
CrysAlisPro, Agilent Technologies,
Version 1.171.36.28 (release 01-02-2013 CrysAlis171 .NET)
(compiled Feb  1 2013,16:14:44)
Analytical numeric absorption correction using a multifaceted crystal
            model based on expressions derived by R.C. Clark & J.S. Reid.
(Clark, R. C. & Reid, J. S. (1995). Acta Cryst. A51, 887-897)
;
_exptl_crystal_colour 'dark purple'
_exptl_crystal_density_diffrn 1.884
_exptl_crystal_description platelet
_exptl_crystal_F_000 412
_exptl_crystal_size_max 0.2177
_exptl_crystal_size_mid 0.1629
_exptl_crystal_size_min 0.0162
_refine_diff_density_max 1.152
_refine_diff_density_min -0.715
_refine_diff_density_rms 0.158
_refine_ls_extinction_method none
_refine_ls_goodness_of_fit_ref 1.178
_refine_ls_hydrogen_treatment constr
_refine_ls_matrix_type full
_refine_ls_number_parameters 100
_refine_ls_number_reflns 1605
_refine_ls_number_restraints 0
_refine_ls_restrained_S_all 1.178
_refine_ls_R_factor_all 0.0847
_refine_ls_R_factor_gt 0.0725
_refine_ls_shift/su_max 0.001
_refine_ls_shift/su_mean 0.000
_refine_ls_structure_factor_coef Fsqd
_refine_ls_weighting_details 'w=1/[\s^2^(Fo^2^)+(0.0657P)^2^+6.0970P] where P=(Fo^2^+2Fc^2^)/3'
_refine_ls_weighting_scheme calc
_refine_ls_wR_factor_gt 0.1898
_refine_ls_wR_factor_ref 0.1986
_reflns_Friedel_coverage 0.000
_reflns_number_gt 1345
_reflns_number_total 1605
_reflns_threshold_expression 'I > 2\s(I)'
_cod_data_source_file c4mh00009a.txt
_cod_data_source_block coadipate_copiedfromrt
_cod_database_code 1514322
_shelxl_version_number 2013-4
_chemical_oxdiff_formula 'Co C6 H8 O4'
_shelx_space_group_comment
;
The symmetry employed for this shelxl refinement is uniquely defined
by the following loop, which should always be used as a source of
symmetry information in preference to the above space-group names.
They are only intended as comments.
;
_reflns_odcompleteness_completeness 98.71
_reflns_odcompleteness_iscentric 1
_reflns_odcompleteness_theta 26.32
_olex2_refinement_description
;
1. Fixed Uiso
 At 1.2 times of:
  All C(H,H) groups
2.a Secondary CH2 refined with riding coordinates:
 C4(H4A,H4B), C3(H3A,H3B), C2(H2A,H2B), C5(H5A,H5B)
;

loop_
_space_group_symop_operation_xyz
'x, y, z'
'-x, y, -z+1/2'
'-x, -y, -z'
'x, -y, z-1/2'

loop_
_atom_site_label
_atom_site_type_symbol
_atom_site_fract_x
_atom_site_fract_y
_atom_site_fract_z
_atom_site_U_iso_or_equiv
_atom_site_adp_type
_atom_site_occupancy
_atom_site_site_symmetry_order
_atom_site_calc_flag
_atom_site_refinement_flags_posn
Co1 Co 0.24867(6) 0.0360(2) 0.77914(10) 0.0231(3) Uani 1 1 d .
O3 O 0.2188(3) 0.4286(12) 0.7626(7) 0.0381(14) Uani 1 1 d .
O1 O 0.2773(4) 0.0112(12) 0.9858(6) 0.0388(14) Uani 1 1 d .
C6 C 0.1579(5) 0.5562(16) 0.7065(8) 0.0310(16) Uani 1 1 d .
C4 C 0.0315(4) 0.5830(15) 0.5422(8) 0.0288(16) Uani 1 1 d .
H4A H 0.0596 0.7098 0.4769 0.035 Uiso 1 1 calc R
H4B H 0.0030 0.6947 0.6139 0.035 Uiso 1 1 calc R
C3 C 0.4690(5) 0.4249(17) 1.0468(8) 0.0305(16) Uani 1 1 d .
H3A H 0.4975 0.2816 1.1018 0.037 Uiso 1 1 calc R
H3B H 0.4456 0.5565 1.1150 0.037 Uiso 1 1 calc R
C1 C 0.3393(5) 0.1230(17) 1.0469(8) 0.0294(15) Uani 1 1 d .
C2 C 0.3997(5) 0.2917(18) 0.9619(8) 0.0352(17) Uani 1 1 d .
H2A H 0.3694 0.4380 0.9120 0.042 Uiso 1 1 calc R
H2B H 0.4239 0.1722 0.8887 0.042 Uiso 1 1 calc R
C5 C 0.0948(5) 0.4055(17) 0.6168(9) 0.0371(19) Uani 1 1 d .
H5A H 0.1237 0.2978 0.5440 0.045 Uiso 1 1 calc R
H5B H 0.0660 0.2744 0.6787 0.045 Uiso 1 1 calc R
O2 O 0.3478(3) 0.1101(13) 1.1844(6) 0.0361(13) Uani 1 1 d .
O4 O 0.1499(3) 0.8193(12) 0.7218(6) 0.0371(13) Uani 1 1 d .

loop_
_atom_site_aniso_label
_atom_site_aniso_U_11
_atom_site_aniso_U_22
_atom_site_aniso_U_33
_atom_site_aniso_U_23
_atom_site_aniso_U_13
_atom_site_aniso_U_12
Co1 0.0203(5) 0.0230(5) 0.0258(5) -0.0030(4) -0.0043(3) 0.0013(4)
O3 0.030(3) 0.030(3) 0.054(4) -0.005(3) -0.018(3) 0.002(2)
O1 0.046(3) 0.041(3) 0.029(3) 0.001(2) -0.008(2) -0.007(3)
C6 0.029(4) 0.030(4) 0.034(4) 0.002(3) -0.008(3) -0.001(3)
C4 0.025(3) 0.027(4) 0.034(4) -0.001(3) -0.011(3) -0.001(3)
C3 0.031(4) 0.035(4) 0.026(3) 0.001(3) 0.000(3) -0.006(3)
C1 0.031(4) 0.030(4) 0.027(3) 0.000(3) -0.006(3) 0.000(3)
C2 0.041(4) 0.036(4) 0.029(4) 0.003(3) -0.005(3) -0.009(4)
C5 0.037(4) 0.029(4) 0.046(5) -0.007(3) -0.019(4) 0.004(3)
O2 0.029(3) 0.048(3) 0.030(3) 0.012(3) -0.004(2) -0.007(3)
O4 0.027(3) 0.030(3) 0.054(3) -0.012(3) -0.017(2) 0.002(2)

loop_
_atom_type_symbol
_atom_type_description
_atom_type_scat_dispersion_real
_atom_type_scat_dispersion_imag
_atom_type_scat_source
C C 0.0033 0.0016 'International Tables Vol C Tables 4.2.6.8 and 6.1.1.4'
H H 0.0000 0.0000 'International Tables Vol C Tables 4.2.6.8 and 6.1.1.4'
O O 0.0106 0.0060 'International Tables Vol C Tables 4.2.6.8 and 6.1.1.4'
Co Co 0.3494 0.9721 'International Tables Vol C Tables 4.2.6.8 and 6.1.1.4'

loop_
_exptl_crystal_face_index_h
_exptl_crystal_face_index_k
_exptl_crystal_face_index_l
_exptl_crystal_face_perp_dist
_exptl_oxdiff_crystal_face_indexfrac_h
_exptl_oxdiff_crystal_face_indexfrac_k
_exptl_oxdiff_crystal_face_indexfrac_l
_exptl_oxdiff_crystal_face_x
_exptl_oxdiff_crystal_face_y
_exptl_oxdiff_crystal_face_z
-2 -7 2 0.0832 -2.0001 -7.0000 2.0000 0.8603 -0.2972 0.5236
-23 1 0 0.0061 -23.0001 1.0000 0.0001 0.3297 0.9589 -0.1215
22 -1 0 0.0095 22.0001 -1.0000 -0.0001 -0.3108 -0.9193 0.1203
2 1 -13 0.1055 2.0000 1.0000 -13.0000 -0.6918 0.2590 0.6906
0 -6 -7 0.1099 -0.0001 -6.0000 -7.0001 0.3373 -0.1277 0.9740
2 2 -12 0.1023 2.0000 2.0000 -12.0000 -0.7550 0.2840 0.5383
-2 0 13 0.0892 -2.0000 -0.0000 13.0000 0.5864 -0.2116 -0.7829
2 7 -1 0.0746 2.0001 7.0000 -1.0000 -0.8181 0.2748 -0.5836

loop_
_geom_angle_atom_site_label_1
_geom_angle_atom_site_label_2
_geom_angle_atom_site_label_3
_geom_angle
_geom_angle_site_symmetry_1
_geom_angle_site_symmetry_3
O3 Co1 O1 101.1(3) . .
O3 Co1 O2 120.9(3) . 4
O3 Co1 O4 106.7(2) . 1_545
O1 Co1 O4 114.6(3) . 1_545
O2 Co1 O1 102.9(2) 4 .
O2 Co1 O4 110.6(2) 4 1_545
C6 O3 Co1 133.6(5) . .
C1 O1 Co1 126.1(5) . .
O3 C6 C5 121.3(7) . .
O3 C6 O4 120.6(7) . .
O4 C6 C5 118.0(7) . .
C5 C4 C4 113.4(8) . 3_566
C2 C3 C3 113.4(8) . 3_667
O1 C1 C2 120.7(6) . .
O1 C1 O2 120.3(7) . .
O2 C1 C2 118.8(6) . .
C1 C2 C3 116.1(6) . .
C4 C5 C6 116.3(7) . .
C1 O2 Co1 112.2(5) . 4_556
C6 O4 Co1 117.9(5) . 1_565

loop_
_geom_bond_atom_site_label_1
_geom_bond_atom_site_label_2
_geom_bond_distance
_geom_bond_site_symmetry_2
Co1 O3 1.948(6) .
Co1 O1 1.969(6) .
Co1 O2 1.957(5) 4
Co1 O4 1.974(5) 1_545
O3 C6 1.268(9) .
O1 C1 1.267(9) .
C6 C5 1.497(10) .
C6 O4 1.275(9) .
C4 C4 1.508(13) 3_566
C4 C5 1.496(10) .
C3 C3 1.509(14) 3_667
C3 C2 1.507(10) .
C1 C2 1.493(11) .
C1 O2 1.280(9) .
O2 Co1 1.957(5) 4_556
O4 Co1 1.974(5) 1_565
